data_7063459
loop_
_publ_author_name
'Schwitalla, Kevin'
'Clau\&sen, Marie'
'Schmidtmann, Marc'
'Beckhaus, R\"udiger'

_publ_section_title
;
 Syntheses and coordination chemistry of thiosemicarbazone-based titanium
 complexes
;
_journal_issue 42
_journal_name_full 'New Journal of Chemistry'
_journal_page_first 18066
_journal_page_last 18074
_journal_paper_doi 10.1039/D4NJ04061A
_journal_volume 48
_journal_year 2024
_chemical_formula_structural 'Ti(C15H18)(C15H19)(C8H9N4S) *C6H6'
_chemical_formula_sum 'C44 H52 N4 S Ti'
_chemical_formula_weight 716.85
_space_group_crystal_system orthorhombic
_space_group_IT_number 61
_space_group_name_Hall '-P 2ac 2ab'
_space_group_name_H-M_alt 'P b c a'
_atom_sites_solution_hydrogens difmap
_atom_sites_solution_primary direct
_atom_sites_solution_secondary difmap
_audit_creation_method SHELXL-2019/3
_audit_update_record
;
2024-08-15 deposited with the CCDC.	2024-09-27 downloaded from the CCDC.
;
_cell_angle_alpha 90
_cell_angle_beta 90
_cell_angle_gamma 90
_cell_formula_units_Z 8
_cell_length_a 23.3583(14)
_cell_length_b 10.5011(5)
_cell_length_c 30.2781(18)
_cell_measurement_reflns_used 9880
_cell_measurement_temperature 100(2)
_cell_measurement_theta_max 27.07
_cell_measurement_theta_min 2.20
_cell_volume 7426.8(7)
_computing_cell_refinement 'Bruker SAINT V8.40B'
_computing_data_collection 'Bruker APEX3'
_computing_data_reduction 'Bruker SAINT V8.40B'
_computing_structure_refinement 'SHELXL-2019/2 (Sheldrick, 2019)'
_computing_structure_solution 'SHELXS-2013/1 (Sheldrick, 2013)'
_diffrn_ambient_temperature 100(2)
_diffrn_measured_fraction_theta_full 1.000
_diffrn_measured_fraction_theta_max 1.000
_diffrn_measurement_device_type 'Bruker Photon III CPAD'
_diffrn_measurement_method '\f and \w scans'
_diffrn_radiation_type MoK\a
_diffrn_radiation_wavelength 0.71073
_diffrn_reflns_av_R_equivalents 0.0786
_diffrn_reflns_av_unetI/netI 0.0263
_diffrn_reflns_Laue_measured_fraction_full 1.000
_diffrn_reflns_Laue_measured_fraction_max 1.000
_diffrn_reflns_limit_h_max 29
_diffrn_reflns_limit_h_min -29
_diffrn_reflns_limit_k_max 13
_diffrn_reflns_limit_k_min -12
_diffrn_reflns_limit_l_max 38
_diffrn_reflns_limit_l_min -38
_diffrn_reflns_number 134443
_diffrn_reflns_point_group_measured_fraction_full 1.000
_diffrn_reflns_point_group_measured_fraction_max 1.000
_diffrn_reflns_theta_full 25.242
_diffrn_reflns_theta_max 27.103
_diffrn_reflns_theta_min 1.345
_diffrn_source 'I\mS microfocus'
_exptl_absorpt_coefficient_mu 0.324
_exptl_absorpt_correction_T_max 1.0000
_exptl_absorpt_correction_T_min 0.9099
_exptl_absorpt_correction_type multi-scan
_exptl_absorpt_process_details 'SADABS-2016/2 (Sheldrick)'
_exptl_crystal_colour orange
_exptl_crystal_density_diffrn 1.282
_exptl_crystal_description rod
_exptl_crystal_F_000 3056
_exptl_crystal_size_max 0.250
_exptl_crystal_size_mid 0.070
_exptl_crystal_size_min 0.020
_refine_diff_density_max 0.331
_refine_diff_density_min -0.407
_refine_diff_density_rms 0.053
_refine_ls_extinction_method none
_refine_ls_goodness_of_fit_ref 1.085
_refine_ls_hydrogen_treatment mixed
_refine_ls_matrix_type full
_refine_ls_number_parameters 456
_refine_ls_number_reflns 8197
_refine_ls_number_restraints 0
_refine_ls_restrained_S_all 1.085
_refine_ls_R_factor_all 0.0553
_refine_ls_R_factor_gt 0.0449
_refine_ls_shift/su_max 0.002
_refine_ls_shift/su_mean 0.000
_refine_ls_structure_factor_coef Fsqd
_refine_ls_weighting_details 'w=1/[\s^2^(Fo^2^)+(0.0300P)^2^+8.0000P] where P=(Fo^2^+2Fc^2^)/3'
_refine_ls_weighting_scheme calc
_refine_ls_wR_factor_gt 0.0909
_refine_ls_wR_factor_ref 0.0954
_reflns_Friedel_coverage 0.000
_reflns_number_gt 7084
_reflns_number_total 8197
_reflns_threshold_expression 'I > 2\s(I)'
_cod_data_source_file d4nj04061a2.cif
_cod_data_source_block Ti1c
_cod_depositor_comments 'Adding full bibliography for 7063456--7063460.cif.'
_cod_database_code 7063459
_shelx_shelxl_version_number 2019/3
_shelx_space_group_comment
;
The symmetry employed for this shelxl refinement is uniquely defined
by the following loop, which should always be used as a source of
symmetry information in preference to the above space-group names.
They are only intended as comments.
;
_shelx_estimated_absorpt_t_min 0.923
_shelx_estimated_absorpt_t_max 0.994

loop_
_space_group_symop_operation_xyz
'x, y, z'
'-x+1/2, -y, z+1/2'
'-x, y+1/2, -z+1/2'
'x+1/2, -y+1/2, -z'
'-x, -y, -z'
'x-1/2, y, -z-1/2'
'x, -y-1/2, z-1/2'
'-x-1/2, y-1/2, z'

loop_
_atom_site_label
_atom_site_type_symbol
_atom_site_fract_x
_atom_site_fract_y
_atom_site_fract_z
_atom_site_U_iso_or_equiv
_atom_site_adp_type
_atom_site_occupancy
_atom_site_site_symmetry_order
_atom_site_calc_flag
_atom_site_refinement_flags_posn
_atom_site_refinement_flags_adp
_atom_site_refinement_flags_occupancy
_atom_site_disorder_assembly
_atom_site_disorder_group
Ti1 Ti 0.65408(2) 0.67033(3) 0.68514(2) 0.01114(8) Uani 1 1 d . . . . .
S1 S 0.59735(2) 0.45931(4) 0.68354(2) 0.01467(10) Uani 1 1 d . . . . .
N1 N 0.67338(6) 0.53727(14) 0.63005(5) 0.0137(3) Uani 1 1 d . . . . .
N2 N 0.70653(6) 0.52449(14) 0.59285(5) 0.0139(3) Uani 1 1 d . . . . .
N3 N 0.63772(7) 0.33247(15) 0.61271(5) 0.0162(3) Uani 1 1 d . . . . .
H3 H 0.6601(10) 0.326(2) 0.5905(8) 0.021(6) Uiso 1 1 d . . . . .
N4 N 0.80766(7) 0.71504(15) 0.53490(5) 0.0178(3) Uani 1 1 d . . . . .
C1 C 0.69020(7) 0.64444(17) 0.75234(6) 0.0126(3) Uani 1 1 d . . . . .
C2 C 0.71175(7) 0.76390(17) 0.73652(6) 0.0141(4) Uani 1 1 d . . . . .
H2 H 0.702139 0.845297 0.748034 0.017 Uiso 1 1 calc R U . . .
C3 C 0.74999(8) 0.74058(18) 0.70066(6) 0.0171(4) Uani 1 1 d . . . . .
H3A H 0.769220 0.803356 0.683613 0.020 Uiso 1 1 calc R U . . .
C4 C 0.75406(8) 0.60884(19) 0.69513(6) 0.0172(4) Uani 1 1 d . . . . .
H4 H 0.777563 0.566757 0.674093 0.021 Uiso 1 1 calc R U . . .
C5 C 0.71792(7) 0.54876(18) 0.72559(6) 0.0150(4) Uani 1 1 d . . . . .
H5 H 0.712504 0.459424 0.728221 0.018 Uiso 1 1 calc R U . . .
C6 C 0.63729(7) 0.62422(17) 0.77366(6) 0.0133(3) Uani 1 1 d . . . . .
C7 C 0.62315(8) 0.49131(17) 0.79042(6) 0.0156(4) Uani 1 1 d . . . . .
H7 H 0.639398 0.425902 0.769945 0.019 Uiso 1 1 calc R U . . .
C8 C 0.55845(8) 0.47152(19) 0.79533(6) 0.0197(4) Uani 1 1 d . . . . .
H8A H 0.539841 0.477815 0.766030 0.024 Uiso 1 1 calc R U . . .
H8B H 0.550818 0.385539 0.807377 0.024 Uiso 1 1 calc R U . . .
C9 C 0.53357(8) 0.57254(19) 0.82638(6) 0.0216(4) Uani 1 1 d . . . . .
H9 H 0.491333 0.559621 0.829382 0.026 Uiso 1 1 calc R U . . .
C10 C 0.54543(8) 0.70492(19) 0.80715(6) 0.0194(4) Uani 1 1 d . . . . .
H10A H 0.529163 0.770813 0.826878 0.023 Uiso 1 1 calc R U . . .
H10B H 0.526720 0.712796 0.777939 0.023 Uiso 1 1 calc R U . . .
C11 C 0.61021(8) 0.72618(17) 0.80219(6) 0.0154(4) Uani 1 1 d . . . . .
H11 H 0.617824 0.812323 0.789395 0.018 Uiso 1 1 calc R U . . .
C12 C 0.65146(9) 0.47939(19) 0.83656(6) 0.0213(4) Uani 1 1 d . . . . .
H12A H 0.643915 0.393771 0.848950 0.026 Uiso 1 1 calc R U . . .
H12B H 0.693415 0.490365 0.833879 0.026 Uiso 1 1 calc R U . . .
C13 C 0.56209(9) 0.5612(2) 0.87187(7) 0.0261(5) Uani 1 1 d . . . . .
H13A H 0.545812 0.625589 0.892170 0.031 Uiso 1 1 calc R U . . .
H13B H 0.554531 0.475753 0.884411 0.031 Uiso 1 1 calc R U . . .
C14 C 0.63829(9) 0.71482(19) 0.84849(6) 0.0201(4) Uani 1 1 d . . . . .
H14A H 0.680061 0.729241 0.846094 0.024 Uiso 1 1 calc R U . . .
H14B H 0.622198 0.780265 0.868486 0.024 Uiso 1 1 calc R U . . .
C15 C 0.62687(9) 0.5817(2) 0.86739(6) 0.0238(4) Uani 1 1 d . . . . .
H15 H 0.645219 0.574326 0.897120 0.029 Uiso 1 1 calc R U . . .
C16 C 0.60492(7) 0.77536(17) 0.62241(6) 0.0138(3) Uani 1 1 d . . . . .
C17 C 0.64524(8) 0.85982(17) 0.64163(6) 0.0161(4) Uani 1 1 d . . . . .
H17 H 0.678514 0.892564 0.627609 0.019 Uiso 1 1 calc R U . . .
C18 C 0.62728(8) 0.88698(17) 0.68544(6) 0.0177(4) Uani 1 1 d . . . . .
H18 H 0.645467 0.943964 0.705373 0.021 Uiso 1 1 calc R U . . .
C19 C 0.57794(8) 0.81484(18) 0.69414(6) 0.0172(4) Uani 1 1 d . . . . .
H19 H 0.557337 0.812822 0.721181 0.021 Uiso 1 1 calc R U . . .
C20 C 0.56441(8) 0.74580(18) 0.65548(6) 0.0159(4) Uani 1 1 d . . . . .
H20 H 0.533133 0.688731 0.652257 0.019 Uiso 1 1 calc R U . . .
C21 C 0.60607(8) 0.73354(17) 0.57483(6) 0.0147(4) Uani 1 1 d . . . . .
H21 H 0.643813 0.690851 0.569971 0.018 Uiso 1 1 calc R U . . .
C22 C 0.55964(8) 0.63656(18) 0.56180(6) 0.0170(4) Uani 1 1 d . . . . .
H22 H 0.559974 0.564001 0.583185 0.020 Uiso 1 1 calc R U . . .
C23 C 0.57429(9) 0.5870(2) 0.51538(6) 0.0237(4) Uani 1 1 d . . . . .
H23A H 0.546253 0.521168 0.506482 0.028 Uiso 1 1 calc R U . . .
H23B H 0.612834 0.547823 0.515572 0.028 Uiso 1 1 calc R U . . .
C24 C 0.57293(9) 0.6981(2) 0.48216(6) 0.0233(4) Uani 1 1 d . . . . .
H24 H 0.582093 0.665600 0.451930 0.028 Uiso 1 1 calc R U . . .
C25 C 0.61705(9) 0.7985(2) 0.49561(6) 0.0233(4) Uani 1 1 d . . . . .
H25A H 0.616118 0.870319 0.474441 0.028 Uiso 1 1 calc R U . . .
H25B H 0.655905 0.760879 0.495024 0.028 Uiso 1 1 calc R U . . .
C26 C 0.60351(8) 0.84732(18) 0.54241(6) 0.0174(4) Uani 1 1 d . . . . .
H26 H 0.632508 0.912621 0.551207 0.021 Uiso 1 1 calc R U . . .
C27 C 0.49964(8) 0.69739(19) 0.56104(6) 0.0181(4) Uani 1 1 d . . . . .
H27A H 0.470908 0.633035 0.552118 0.022 Uiso 1 1 calc R U . . .
H27B H 0.489598 0.728243 0.590953 0.022 Uiso 1 1 calc R U . . .
C28 C 0.51306(9) 0.7590(2) 0.48205(6) 0.0232(4) Uani 1 1 d . . . . .
H28A H 0.512018 0.830204 0.460622 0.028 Uiso 1 1 calc R U . . .
H28B H 0.484198 0.695168 0.472975 0.028 Uiso 1 1 calc R U . . .
C29 C 0.54364(8) 0.90728(18) 0.54273(6) 0.0197(4) Uani 1 1 d . . . . .
H29A H 0.534563 0.938338 0.572796 0.024 Uiso 1 1 calc R U . . .
H29B H 0.542728 0.980930 0.522331 0.024 Uiso 1 1 calc R U . . .
C30 C 0.49891(8) 0.80874(19) 0.52842(6) 0.0196(4) Uani 1 1 d . . . . .
H30 H 0.460083 0.848867 0.528273 0.024 Uiso 1 1 calc R U . . .
C31 C 0.63880(7) 0.43671(17) 0.63758(6) 0.0135(3) Uani 1 1 d . . . . .
C32 C 0.60048(9) 0.22483(19) 0.62215(7) 0.0236(4) Uani 1 1 d . . . . .
H32A H 0.607110 0.157528 0.600316 0.035 Uiso 1 1 calc R U . . .
H32B H 0.560423 0.252307 0.620708 0.035 Uiso 1 1 calc R U . . .
H32C H 0.608802 0.192130 0.651773 0.035 Uiso 1 1 calc R U . . .
C33 C 0.74060(7) 0.61695(18) 0.58360(6) 0.0149(4) Uani 1 1 d . . . . .
H33 H 0.746510 0.683559 0.604332 0.018 Uiso 1 1 calc R U . . .
C34 C 0.77024(7) 0.61916(17) 0.54097(6) 0.0148(4) Uani 1 1 d . . . . .
C35 C 0.75784(8) 0.5310(2) 0.50774(6) 0.0210(4) Uani 1 1 d . . . . .
H35 H 0.732026 0.462805 0.513045 0.025 Uiso 1 1 calc R U . . .
C36 C 0.78380(9) 0.5449(2) 0.46704(7) 0.0268(5) Uani 1 1 d . . . . .
H36 H 0.775252 0.487498 0.443705 0.032 Uiso 1 1 calc R U . . .
C37 C 0.82244(9) 0.6433(2) 0.46056(7) 0.0270(5) Uani 1 1 d . . . . .
H37 H 0.840992 0.654411 0.432901 0.032 Uiso 1 1 calc R U . . .
C38 C 0.83324(9) 0.7247(2) 0.49526(7) 0.0228(4) Uani 1 1 d . . . . .
H38 H 0.860220 0.791229 0.490957 0.027 Uiso 1 1 calc R U . . .
C39 C 0.42657(10) 0.5433(2) 0.65289(9) 0.0359(6) Uani 1 1 d . . . . .
H39 H 0.457824 0.509252 0.636657 0.043 Uiso 1 1 calc R U . . .
C40 C 0.37486(12) 0.5591(2) 0.63258(10) 0.0422(6) Uani 1 1 d . . . . .
H40 H 0.370494 0.536808 0.602353 0.051 Uiso 1 1 calc R U . . .
C41 C 0.32953(11) 0.6067(3) 0.65556(12) 0.0512(8) Uani 1 1 d . . . . .
H41 H 0.293498 0.616311 0.641397 0.061 Uiso 1 1 calc R U . . .
C42 C 0.33559(13) 0.6408(3) 0.69908(12) 0.0549(9) Uani 1 1 d . . . . .
H42 H 0.303882 0.674437 0.714896 0.066 Uiso 1 1 calc R U . . .
C43 C 0.38816(15) 0.6262(2) 0.71998(9) 0.0511(8) Uani 1 1 d . . . . .
H43 H 0.392793 0.650218 0.750018 0.061 Uiso 1 1 calc R U . . .
C44 C 0.43404(11) 0.5758(2) 0.69620(9) 0.0401(6) Uani 1 1 d . . . . .
H44 H 0.470180 0.564107 0.710011 0.048 Uiso 1 1 calc R U . . .

loop_
_atom_site_aniso_label
_atom_site_aniso_U_11
_atom_site_aniso_U_22
_atom_site_aniso_U_33
_atom_site_aniso_U_23
_atom_site_aniso_U_13
_atom_site_aniso_U_12
Ti1 0.01093(14) 0.01097(14) 0.01153(15) -0.00151(12) 0.00058(11) 0.00040(12)
S1 0.0144(2) 0.0153(2) 0.0143(2) -0.00174(17) 0.00234(17) -0.00163(17)
N1 0.0139(7) 0.0142(7) 0.0129(7) -0.0018(6) 0.0017(6) 0.0006(6)
N2 0.0128(7) 0.0153(7) 0.0137(7) -0.0016(6) 0.0011(6) 0.0033(6)
N3 0.0159(7) 0.0152(8) 0.0176(8) -0.0046(6) 0.0034(6) -0.0024(6)
N4 0.0165(8) 0.0187(8) 0.0182(8) -0.0025(6) 0.0037(6) -0.0004(6)
C1 0.0111(8) 0.0143(8) 0.0124(8) -0.0017(7) -0.0041(6) 0.0003(7)
C2 0.0136(8) 0.0149(9) 0.0139(8) -0.0029(7) 0.0002(7) -0.0003(7)
C3 0.0139(8) 0.0211(9) 0.0163(9) -0.0023(7) 0.0010(7) -0.0035(7)
C4 0.0105(8) 0.0250(10) 0.0162(9) -0.0052(7) -0.0006(7) 0.0031(7)
C5 0.0127(8) 0.0155(9) 0.0168(9) -0.0031(7) -0.0033(7) 0.0034(7)
C6 0.0133(8) 0.0151(8) 0.0115(8) -0.0008(7) -0.0016(6) 0.0001(7)
C7 0.0178(9) 0.0140(9) 0.0150(9) -0.0002(7) 0.0008(7) 0.0012(7)
C8 0.0209(9) 0.0186(9) 0.0197(9) 0.0006(8) 0.0033(8) -0.0035(8)
C9 0.0189(9) 0.0252(10) 0.0207(10) 0.0004(8) 0.0065(8) -0.0014(8)
C10 0.0184(9) 0.0216(10) 0.0183(9) -0.0008(8) 0.0058(7) 0.0014(8)
C11 0.0173(9) 0.0145(9) 0.0143(9) -0.0008(7) 0.0013(7) 0.0011(7)
C12 0.0268(10) 0.0195(10) 0.0177(9) 0.0030(8) -0.0017(8) 0.0039(8)
C13 0.0343(12) 0.0266(11) 0.0175(10) 0.0011(8) 0.0109(8) 0.0002(9)
C14 0.0223(10) 0.0217(10) 0.0162(9) -0.0041(8) -0.0015(8) 0.0007(8)
C15 0.0344(11) 0.0238(10) 0.0133(9) 0.0010(8) -0.0013(8) 0.0035(9)
C16 0.0145(8) 0.0116(8) 0.0152(9) 0.0019(7) -0.0006(7) 0.0022(7)
C17 0.0188(9) 0.0121(8) 0.0173(9) 0.0019(7) 0.0001(7) -0.0004(7)
C18 0.0224(9) 0.0139(9) 0.0169(9) -0.0011(7) -0.0041(7) 0.0051(7)
C19 0.0186(9) 0.0195(9) 0.0134(9) 0.0023(7) 0.0016(7) 0.0082(7)
C20 0.0130(8) 0.0184(9) 0.0161(9) 0.0031(7) -0.0004(7) 0.0030(7)
C21 0.0139(8) 0.0161(9) 0.0140(9) 0.0005(7) 0.0001(7) 0.0011(7)
C22 0.0201(9) 0.0141(9) 0.0167(9) 0.0018(7) -0.0037(7) -0.0006(7)
C23 0.0298(11) 0.0216(10) 0.0196(10) -0.0055(8) -0.0065(8) 0.0029(9)
C24 0.0274(11) 0.0288(11) 0.0138(9) -0.0025(8) -0.0009(8) 0.0034(9)
C25 0.0209(10) 0.0331(11) 0.0159(9) 0.0026(8) 0.0035(8) 0.0007(8)
C26 0.0190(9) 0.0174(9) 0.0158(9) 0.0027(7) 0.0016(7) -0.0021(7)
C27 0.0158(9) 0.0235(10) 0.0150(9) 0.0034(7) -0.0013(7) -0.0042(8)
C28 0.0245(10) 0.0306(11) 0.0146(9) 0.0048(8) -0.0048(8) 0.0006(9)
C29 0.0248(10) 0.0177(9) 0.0165(9) 0.0048(7) 0.0001(8) 0.0028(8)
C30 0.0176(9) 0.0250(10) 0.0163(9) 0.0048(8) -0.0003(7) 0.0031(8)
C31 0.0119(8) 0.0145(8) 0.0141(8) 0.0009(7) -0.0022(6) 0.0030(7)
C32 0.0276(10) 0.0175(10) 0.0257(10) -0.0058(8) 0.0029(8) -0.0061(8)
C33 0.0133(8) 0.0164(9) 0.0150(8) -0.0038(7) -0.0007(7) 0.0022(7)
C34 0.0116(8) 0.0162(9) 0.0164(9) -0.0009(7) 0.0000(7) 0.0034(7)
C35 0.0171(9) 0.0238(10) 0.0222(10) -0.0070(8) 0.0032(8) -0.0032(8)
C36 0.0269(11) 0.0332(12) 0.0203(10) -0.0127(9) 0.0041(8) -0.0020(9)
C37 0.0271(11) 0.0349(12) 0.0190(10) -0.0050(9) 0.0093(8) -0.0005(9)
C38 0.0223(10) 0.0223(10) 0.0239(10) -0.0027(8) 0.0084(8) -0.0022(8)
C39 0.0341(12) 0.0221(11) 0.0516(15) 0.0065(10) 0.0204(11) -0.0005(10)
C40 0.0476(15) 0.0280(12) 0.0509(16) 0.0019(11) 0.0045(13) -0.0081(11)
C41 0.0286(13) 0.0399(15) 0.085(2) 0.0113(15) 0.0015(14) -0.0042(11)
C42 0.0454(17) 0.0301(14) 0.089(2) 0.0091(14) 0.0461(17) 0.0019(12)
C43 0.088(2) 0.0290(13) 0.0363(14) 0.0063(11) 0.0219(15) -0.0172(14)
C44 0.0383(14) 0.0313(13) 0.0506(16) 0.0179(11) 0.0002(12) -0.0080(11)

loop_
_atom_type_symbol
_atom_type_description
_atom_type_scat_dispersion_real
_atom_type_scat_dispersion_imag
_atom_type_scat_source
C C 0.0033 0.0016 'International Tables Vol C Tables 4.2.6.8 and 6.1.1.4'
H H 0.0000 0.0000 'International Tables Vol C Tables 4.2.6.8 and 6.1.1.4'
N N 0.0061 0.0033 'International Tables Vol C Tables 4.2.6.8 and 6.1.1.4'
S S 0.1246 0.1234 'International Tables Vol C Tables 4.2.6.8 and 6.1.1.4'
Ti Ti 0.2776 0.4457 'International Tables Vol C Tables 4.2.6.8 and 6.1.1.4'

loop_
_geom_angle_atom_site_label_1
_geom_angle_atom_site_label_2
_geom_angle_atom_site_label_3
_geom_angle
_geom_angle_site_symmetry_1
_geom_angle_site_symmetry_3
_geom_angle_publ_flag
C1 Ti1 N1 122.27(6) . . ?
C1 Ti1 C2 37.14(6) . . ?
N1 Ti1 C2 131.54(6) . . ?
C1 Ti1 C5 37.07(6) . . ?
N1 Ti1 C5 85.39(6) . . ?
C2 Ti1 C5 59.73(6) . . ?
C1 Ti1 C19 105.09(6) . . ?
N1 Ti1 C19 130.21(6) . . ?
C2 Ti1 C19 95.14(7) . . ?
C5 Ti1 C19 141.40(6) . . ?
C1 Ti1 C18 102.44(7) . . ?
N1 Ti1 C18 131.53(6) . . ?
C2 Ti1 C18 74.85(7) . . ?
C5 Ti1 C18 134.50(7) . . ?
C19 Ti1 C18 34.67(7) . . ?
C1 Ti1 C17 129.70(6) . . ?
N1 Ti1 C17 97.29(6) . . ?
C2 Ti1 C17 93.91(6) . . ?
C5 Ti1 C17 143.61(7) . . ?
C19 Ti1 C17 57.52(6) . . ?
C18 Ti1 C17 34.75(6) . . ?
C1 Ti1 C3 60.29(6) . . ?
N1 Ti1 C3 98.65(6) . . ?
C2 Ti1 C3 35.34(6) . . ?
C5 Ti1 C3 57.69(7) . . ?
C19 Ti1 C3 118.92(7) . . ?
C18 Ti1 C3 87.17(7) . . ?
C17 Ti1 C3 86.15(7) . . ?
C1 Ti1 C20 135.36(6) . . ?
N1 Ti1 C20 95.93(6) . . ?
C2 Ti1 C20 128.70(7) . . ?
C5 Ti1 C20 159.68(7) . . ?
C19 Ti1 C20 34.45(6) . . ?
C18 Ti1 C20 56.94(7) . . ?
C17 Ti1 C20 56.47(6) . . ?
C3 Ti1 C20 141.32(7) . . ?
C1 Ti1 C4 59.36(6) . . ?
N1 Ti1 C4 74.49(6) . . ?
C2 Ti1 C4 57.62(6) . . ?
C5 Ti1 C4 34.12(6) . . ?
C19 Ti1 C4 151.50(7) . . ?
C18 Ti1 C4 120.54(7) . . ?
C17 Ti1 C4 111.73(7) . . ?
C3 Ti1 C4 33.49(6) . . ?
C20 Ti1 C4 164.41(6) . . ?
C1 Ti1 C16 158.95(6) . . ?
N1 Ti1 C16 78.37(6) . . ?
C2 Ti1 C16 127.21(6) . . ?
C5 Ti1 C16 161.76(6) . . ?
C19 Ti1 C16 56.75(6) . . ?
C18 Ti1 C16 56.70(6) . . ?
C17 Ti1 C16 33.79(6) . . ?
C3 Ti1 C16 116.41(6) . . ?
C20 Ti1 C16 33.53(6) . . ?
C4 Ti1 C16 130.97(6) . . ?
C1 Ti1 S1 96.15(5) . . ?
N1 Ti1 S1 63.28(4) . . ?
C2 Ti1 S1 133.29(5) . . ?
C5 Ti1 S1 82.37(5) . . ?
C19 Ti1 S1 99.66(5) . . ?
C18 Ti1 S1 133.74(5) . . ?
C17 Ti1 S1 131.17(5) . . ?
C3 Ti1 S1 138.15(5) . . ?
C20 Ti1 S1 80.18(5) . . ?
C4 Ti1 S1 105.44(5) . . ?
C16 Ti1 S1 97.45(4) . . ?
C1 Ti1 C6 30.65(6) . . ?
N1 Ti1 C6 130.50(6) . . ?
C2 Ti1 C6 59.71(6) . . ?
C5 Ti1 C6 58.62(6) . . ?
C19 Ti1 C6 83.87(6) . . ?
C18 Ti1 C6 97.36(6) . . ?
C17 Ti1 C6 132.04(6) . . ?
C3 Ti1 C6 89.80(6) . . ?
C20 Ti1 C6 107.26(6) . . ?
C4 Ti1 C6 88.23(6) . . ?
C16 Ti1 C6 139.36(6) . . ?
S1 Ti1 C6 78.12(4) . . ?
C31 S1 Ti1 81.03(6) . . ?
C31 N1 N2 113.55(14) . . ?
C31 N1 Ti1 104.12(11) . . ?
N2 N1 Ti1 142.32(12) . . ?
C33 N2 N1 116.97(15) . . ?
C33 N2 Ti1 93.53(11) . . ?
N1 N2 Ti1 23.44(8) . . ?
C31 N3 C32 122.70(16) . . ?
C31 N3 H3 120.2(16) . . ?
C32 N3 H3 117.0(15) . . ?
C38 N4 C34 117.83(16) . . ?
C6 C1 C2 126.31(16) . . ?
C6 C1 C5 123.02(16) . . ?
C2 C1 C5 105.31(15) . . ?
C6 C1 Ti1 96.02(11) . . ?
C2 C1 Ti1 73.75(10) . . ?
C5 C1 Ti1 75.02(10) . . ?
C3 C2 C1 108.89(16) . . ?
C3 C2 Ti1 77.11(10) . . ?
C1 C2 Ti1 69.12(10) . . ?
C3 C2 H2 125.6 . . ?
C1 C2 H2 125.6 . . ?
Ti1 C2 H2 119.9 . . ?
C4 C3 C2 107.68(16) . . ?
C4 C3 Ti1 74.70(11) . . ?
C2 C3 Ti1 67.55(10) . . ?
C4 C3 H3A 126.2 . . ?
C2 C3 H3A 126.2 . . ?
Ti1 C3 H3A 123.2 . . ?
C3 C4 C5 109.05(16) . . ?
C3 C4 Ti1 71.81(11) . . ?
C5 C4 Ti1 67.92(10) . . ?
C3 C4 H4 125.5 . . ?
C5 C4 H4 125.5 . . ?
Ti1 C4 H4 126.4 . . ?
C4 C5 C1 109.04(16) . . ?
C4 C5 Ti1 77.96(11) . . ?
C1 C5 Ti1 67.91(9) . . ?
C4 C5 H5 125.5 . . ?
C1 C5 H5 125.5 . . ?
Ti1 C5 H5 120.2 . . ?
C1 C6 C11 121.38(16) . . ?
C1 C6 C7 118.75(16) . . ?
C11 C6 C7 111.58(15) . . ?
C1 C6 Ti1 53.33(9) . . ?
C11 C6 Ti1 119.39(11) . . ?
C7 C6 Ti1 121.14(11) . . ?
C6 C7 C8 111.77(15) . . ?
C6 C7 C12 106.38(15) . . ?
C8 C7 C12 108.79(15) . . ?
C6 C7 H7 109.9 . . ?
C8 C7 H7 109.9 . . ?
C12 C7 H7 109.9 . . ?
C9 C8 C7 109.85(16) . . ?
C9 C8 H8A 109.7 . . ?
C7 C8 H8A 109.7 . . ?
C9 C8 H8B 109.7 . . ?
C7 C8 H8B 109.7 . . ?
H8A C8 H8B 108.2 . . ?
C8 C9 C10 109.05(15) . . ?
C8 C9 C13 109.40(17) . . ?
C10 C9 C13 109.45(17) . . ?
C8 C9 H9 109.6 . . ?
C10 C9 H9 109.6 . . ?
C13 C9 H9 109.6 . . ?
C9 C10 C11 110.30(16) . . ?
C9 C10 H10A 109.6 . . ?
C11 C10 H10A 109.6 . . ?
C9 C10 H10B 109.6 . . ?
C11 C10 H10B 109.6 . . ?
H10A C10 H10B 108.1 . . ?
C6 C11 C10 111.36(15) . . ?
C6 C11 C14 106.52(15) . . ?
C10 C11 C14 108.46(15) . . ?
C6 C11 Ti1 39.93(8) . . ?
C10 C11 Ti1 109.87(11) . . ?
C14 C11 Ti1 136.79(11) . . ?
C6 C11 H11 110.1 . . ?
C10 C11 H11 110.1 . . ?
C14 C11 H11 110.1 . . ?
Ti1 C11 H11 74.1 . . ?
C15 C12 C7 109.37(15) . . ?
C15 C12 H12A 109.8 . . ?
C7 C12 H12A 109.8 . . ?
C15 C12 H12B 109.8 . . ?
C7 C12 H12B 109.8 . . ?
H12A C12 H12B 108.2 . . ?
C15 C13 C9 109.75(16) . . ?
C15 C13 H13A 109.7 . . ?
C9 C13 H13A 109.7 . . ?
C15 C13 H13B 109.7 . . ?
C9 C13 H13B 109.7 . . ?
H13A C13 H13B 108.2 . . ?
C15 C14 C11 109.48(16) . . ?
C15 C14 H14A 109.8 . . ?
C11 C14 H14A 109.8 . . ?
C15 C14 H14B 109.8 . . ?
C11 C14 H14B 109.8 . . ?
H14A C14 H14B 108.2 . . ?
C14 C15 C13 109.45(17) . . ?
C14 C15 C12 110.24(16) . . ?
C13 C15 C12 108.91(17) . . ?
C14 C15 H15 109.4 . . ?
C13 C15 H15 109.4 . . ?
C12 C15 H15 109.4 . . ?
C20 C16 C17 106.94(16) . . ?
C20 C16 C21 128.76(17) . . ?
C17 C16 C21 124.25(16) . . ?
C20 C16 Ti1 70.68(10) . . ?
C17 C16 Ti1 69.90(10) . . ?
C21 C16 Ti1 126.52(12) . . ?
C16 C17 C18 108.22(16) . . ?
C16 C17 Ti1 76.32(10) . . ?
C18 C17 Ti1 71.25(10) . . ?
C16 C17 H17 125.9 . . ?
C18 C17 H17 125.9 . . ?
Ti1 C17 H17 118.4 . . ?
C19 C18 C17 108.01(16) . . ?
C19 C18 Ti1 72.44(10) . . ?
C17 C18 Ti1 74.00(10) . . ?
C19 C18 H18 126.0 . . ?
C17 C18 H18 126.0 . . ?
Ti1 C18 H18 119.4 . . ?
C18 C19 C20 107.77(16) . . ?
C18 C19 Ti1 72.90(10) . . ?
C20 C19 Ti1 75.06(10) . . ?
C18 C19 H19 126.1 . . ?
C20 C19 H19 126.1 . . ?
Ti1 C19 H19 117.9 . . ?
C16 C20 C19 108.96(16) . . ?
C16 C20 Ti1 75.79(10) . . ?
C19 C20 Ti1 70.49(10) . . ?
C16 C20 H20 125.5 . . ?
C19 C20 H20 125.5 . . ?
Ti1 C20 H20 119.9 . . ?
C16 C21 C22 115.18(15) . . ?
C16 C21 C26 112.39(15) . . ?
C22 C21 C26 108.73(14) . . ?
C16 C21 Ti1 33.75(8) . . ?
C22 C21 Ti1 109.67(11) . . ?
C26 C21 Ti1 138.24(11) . . ?
C16 C21 H21 106.7 . . ?
C22 C21 H21 106.7 . . ?
C26 C21 H21 106.7 . . ?
Ti1 C21 H21 77.2 . . ?
C23 C22 C21 107.53(16) . . ?
C23 C22 C27 109.23(15) . . ?
C21 C22 C27 111.74(15) . . ?
C23 C22 H22 109.4 . . ?
C21 C22 H22 109.4 . . ?
C27 C22 H22 109.4 . . ?
C22 C23 C24 109.65(16) . . ?
C22 C23 H23A 109.7 . . ?
C24 C23 H23A 109.7 . . ?
C22 C23 H23B 109.7 . . ?
C24 C23 H23B 109.7 . . ?
H23A C23 H23B 108.2 . . ?
C25 C24 C28 109.05(17) . . ?
C25 C24 C23 109.51(16) . . ?
C28 C24 C23 109.59(17) . . ?
C25 C24 H24 109.6 . . ?
C28 C24 H24 109.6 . . ?
C23 C24 H24 109.6 . . ?
C24 C25 C26 109.64(16) . . ?
C24 C25 H25A 109.7 . . ?
C26 C25 H25A 109.7 . . ?
C24 C25 H25B 109.7 . . ?
C26 C25 H25B 109.7 . . ?
H25A C25 H25B 108.2 . . ?
C29 C26 C25 109.26(16) . . ?
C29 C26 C21 110.37(15) . . ?
C25 C26 C21 108.59(16) . . ?
C29 C26 H26 109.5 . . ?
C25 C26 H26 109.5 . . ?
C21 C26 H26 109.5 . . ?
C30 C27 C22 109.66(15) . . ?
C30 C27 H27A 109.7 . . ?
C22 C27 H27A 109.7 . . ?
C30 C27 H27B 109.7 . . ?
C22 C27 H27B 109.7 . . ?
H27A C27 H27B 108.2 . . ?
C30 C28 C24 109.62(15) . . ?
C30 C28 H28A 109.7 . . ?
C24 C28 H28A 109.7 . . ?
C30 C28 H28B 109.7 . . ?
C24 C28 H28B 109.7 . . ?
H28A C28 H28B 108.2 . . ?
C30 C29 C26 110.03(16) . . ?
C30 C29 H29A 109.7 . . ?
C26 C29 H29A 109.7 . . ?
C30 C29 H29B 109.7 . . ?
C26 C29 H29B 109.7 . . ?
H29A C29 H29B 108.2 . . ?
C27 C30 C29 109.00(15) . . ?
C27 C30 C28 109.17(16) . . ?
C29 C30 C28 109.96(16) . . ?
C27 C30 H30 109.6 . . ?
C29 C30 H30 109.6 . . ?
C28 C30 H30 109.6 . . ?
N3 C31 N1 124.09(16) . . ?
N3 C31 S1 124.34(14) . . ?
N1 C31 S1 111.56(13) . . ?
N3 C31 Ti1 172.69(13) . . ?
N1 C31 Ti1 48.73(9) . . ?
S1 C31 Ti1 62.83(6) . . ?
N3 C32 H32A 109.5 . . ?
N3 C32 H32B 109.5 . . ?
H32A C32 H32B 109.5 . . ?
N3 C32 H32C 109.5 . . ?
H32A C32 H32C 109.5 . . ?
H32B C32 H32C 109.5 . . ?
N2 C33 C34 119.75(16) . . ?
N2 C33 Ti1 66.29(10) . . ?
C34 C33 Ti1 169.16(12) . . ?
N2 C33 H33 120.1 . . ?
C34 C33 H33 120.1 . . ?
Ti1 C33 H33 54.7 . . ?
N4 C34 C35 122.13(17) . . ?
N4 C34 C33 116.04(16) . . ?
C35 C34 C33 121.73(17) . . ?
C36 C35 C34 118.78(18) . . ?
C36 C35 H35 120.6 . . ?
C34 C35 H35 120.6 . . ?
C35 C36 C37 119.40(19) . . ?
C35 C36 H36 120.3 . . ?
C37 C36 H36 120.3 . . ?
C38 C37 C36 118.26(19) . . ?
C38 C37 H37 120.9 . . ?
C36 C37 H37 120.9 . . ?
N4 C38 C37 123.56(19) . . ?
N4 C38 H38 118.2 . . ?
C37 C38 H38 118.2 . . ?
C40 C39 C44 121.0(2) . . ?
C40 C39 H39 119.5 . . ?
C44 C39 H39 119.5 . . ?
C41 C40 C39 120.1(3) . . ?
C41 C40 H40 119.9 . . ?
C39 C40 H40 119.9 . . ?
C40 C41 C42 120.4(3) . . ?
C40 C41 H41 119.8 . . ?
C42 C41 H41 119.8 . . ?
C41 C42 C43 120.0(2) . . ?
C41 C42 H42 120.0 . . ?
C43 C42 H42 120.0 . . ?
C42 C43 C44 119.0(3) . . ?
C42 C43 H43 120.5 . . ?
C44 C43 H43 120.5 . . ?
C39 C44 C43 119.5(3) . . ?
C39 C44 H44 120.3 . . ?
C43 C44 H44 120.3 . . ?

loop_
_geom_bond_atom_site_label_1
_geom_bond_atom_site_label_2
_geom_bond_distance
_geom_bond_site_symmetry_2
_geom_bond_publ_flag
Ti1 C1 2.2193(17) . ?
Ti1 N1 2.2222(15) . ?
Ti1 C2 2.2804(18) . ?
Ti1 C5 2.3136(18) . ?
Ti1 C19 2.3536(18) . ?
Ti1 C18 2.3596(18) . ?
Ti1 C17 2.3954(18) . ?
Ti1 C3 2.4051(19) . ?
Ti1 C20 2.4127(18) . ?
Ti1 C4 2.4418(18) . ?
Ti1 C16 2.4784(18) . ?
Ti1 S1 2.5823(5) . ?
Ti1 C6 2.7516(18) . ?
S1 C31 1.7118(18) . ?
N1 C31 1.349(2) . ?
N1 N2 1.374(2) . ?
N2 C33 1.286(2) . ?
N3 C31 1.329(2) . ?
N3 C32 1.455(2) . ?
N3 H3 0.85(2) . ?
N4 C38 1.345(2) . ?
N4 C34 1.346(2) . ?
C1 C6 1.410(2) . ?
C1 C2 1.434(2) . ?
C1 C5 1.444(2) . ?
C2 C3 1.427(2) . ?
C2 H2 0.9500 . ?
C3 C4 1.397(3) . ?
C3 H3A 0.9500 . ?
C4 C5 1.400(3) . ?
C4 H4 0.9500 . ?
C5 H5 0.9500 . ?
C6 C11 1.514(2) . ?
C6 C7 1.521(2) . ?
C7 C8 1.533(3) . ?
C7 C12 1.551(3) . ?
C7 H7 1.0000 . ?
C8 C9 1.532(3) . ?
C8 H8A 0.9900 . ?
C8 H8B 0.9900 . ?
C9 C10 1.532(3) . ?
C9 C13 1.535(3) . ?
C9 H9 1.0000 . ?
C10 C11 1.537(3) . ?
C10 H10A 0.9900 . ?
C10 H10B 0.9900 . ?
C11 C14 1.552(3) . ?
C11 H11 1.0000 . ?
C12 C15 1.535(3) . ?
C12 H12A 0.9900 . ?
C12 H12B 0.9900 . ?
C13 C15 1.534(3) . ?
C13 H13A 0.9900 . ?
C13 H13B 0.9900 . ?
C14 C15 1.533(3) . ?
C14 H14A 0.9900 . ?
C14 H14B 0.9900 . ?
C15 H15 1.0000 . ?
C16 C20 1.412(2) . ?
C16 C17 1.419(3) . ?
C16 C21 1.506(2) . ?
C17 C18 1.420(3) . ?
C17 H17 0.9500 . ?
C18 C19 1.404(3) . ?
C18 H18 0.9500 . ?
C19 C20 1.413(3) . ?
C19 H19 0.9500 . ?
C20 H20 0.9500 . ?
C21 C22 1.539(3) . ?
C21 C26 1.547(2) . ?
C21 H21 1.0000 . ?
C22 C23 1.537(3) . ?
C22 C27 1.540(3) . ?
C22 H22 1.0000 . ?
C23 C24 1.540(3) . ?
C23 H23A 0.9900 . ?
C23 H23B 0.9900 . ?
C24 C25 1.530(3) . ?
C24 C28 1.538(3) . ?
C24 H24 1.0000 . ?
C25 C26 1.540(3) . ?
C25 H25A 0.9900 . ?
C25 H25B 0.9900 . ?
C26 C29 1.534(3) . ?
C26 H26 1.0000 . ?
C27 C30 1.531(3) . ?
C27 H27A 0.9900 . ?
C27 H27B 0.9900 . ?
C28 C30 1.534(3) . ?
C28 H28A 0.9900 . ?
C28 H28B 0.9900 . ?
C29 C30 1.533(3) . ?
C29 H29A 0.9900 . ?
C29 H29B 0.9900 . ?
C30 H30 1.0000 . ?
C32 H32A 0.9800 . ?
C32 H32B 0.9800 . ?
C32 H32C 0.9800 . ?
C33 C34 1.465(2) . ?
C33 H33 0.9500 . ?
C34 C35 1.398(3) . ?
C35 C36 1.381(3) . ?
C35 H35 0.9500 . ?
C36 C37 1.386(3) . ?
C36 H36 0.9500 . ?
C37 C38 1.378(3) . ?
C37 H37 0.9500 . ?
C38 H38 0.9500 . ?
C39 C40 1.365(4) . ?
C39 C44 1.366(4) . ?
C39 H39 0.9500 . ?
C40 C41 1.362(4) . ?
C40 H40 0.9500 . ?
C41 C42 1.373(5) . ?
C41 H41 0.9500 . ?
C42 C43 1.390(5) . ?
C42 H42 0.9500 . ?
C43 C44 1.396(4) . ?
C43 H43 0.9500 . ?
C44 H44 0.9500 . ?

loop_
_geom_torsion_atom_site_label_1
_geom_torsion_atom_site_label_2
_geom_torsion_atom_site_label_3
_geom_torsion_atom_site_label_4
_geom_torsion
_geom_torsion_site_symmetry_1
_geom_torsion_site_symmetry_2
_geom_torsion_site_symmetry_3
_geom_torsion_site_symmetry_4
_geom_torsion_publ_flag
C31 N1 N2 C33 179.98(15) . . . . ?
Ti1 N1 N2 C33 0.7(3) . . . . ?
C31 N1 N2 Ti1 179.2(3) . . . . ?
C6 C1 C2 C3 -152.97(17) . . . . ?
C5 C1 C2 C3 1.48(19) . . . . ?
Ti1 C1 C2 C3 -67.48(13) . . . . ?
C6 C1 C2 Ti1 -85.49(17) . . . . ?
C5 C1 C2 Ti1 68.96(11) . . . . ?
C1 C2 C3 C4 -2.1(2) . . . . ?
Ti1 C2 C3 C4 -64.45(13) . . . . ?
C1 C2 C3 Ti1 62.30(12) . . . . ?
C2 C3 C4 C5 2.0(2) . . . . ?
Ti1 C3 C4 C5 -57.86(13) . . . . ?
C2 C3 C4 Ti1 59.82(12) . . . . ?
C3 C4 C5 C1 -1.1(2) . . . . ?
Ti1 C4 C5 C1 -61.29(12) . . . . ?
C3 C4 C5 Ti1 60.24(13) . . . . ?
C6 C1 C5 C4 155.24(17) . . . . ?
C2 C1 C5 C4 -0.28(19) . . . . ?
Ti1 C1 C5 C4 67.78(13) . . . . ?
C6 C1 C5 Ti1 87.46(16) . . . . ?
C2 C1 C5 Ti1 -68.06(11) . . . . ?
C2 C1 C6 C11 -31.0(3) . . . . ?
C5 C1 C6 C11 178.76(16) . . . . ?
Ti1 C1 C6 C11 -105.22(15) . . . . ?
C2 C1 C6 C7 -176.68(16) . . . . ?
C5 C1 C6 C7 33.1(2) . . . . ?
Ti1 C1 C6 C7 109.09(15) . . . . ?
C2 C1 C6 Ti1 74.23(16) . . . . ?
C5 C1 C6 Ti1 -76.03(15) . . . . ?
C1 C6 C7 C8 -157.17(16) . . . . ?
C11 C6 C7 C8 54.0(2) . . . . ?
Ti1 C6 C7 C8 -94.84(16) . . . . ?
C1 C6 C7 C12 84.22(19) . . . . ?
C11 C6 C7 C12 -64.62(18) . . . . ?
Ti1 C6 C7 C12 146.55(12) . . . . ?
C6 C7 C8 C9 -57.1(2) . . . . ?
C12 C7 C8 C9 60.0(2) . . . . ?
C7 C8 C9 C10 59.7(2) . . . . ?
C7 C8 C9 C13 -60.0(2) . . . . ?
C8 C9 C10 C11 -59.8(2) . . . . ?
C13 C9 C10 C11 59.9(2) . . . . ?
C1 C6 C11 C10 158.47(16) . . . . ?
C7 C6 C11 C10 -53.6(2) . . . . ?
Ti1 C6 C11 C10 95.81(16) . . . . ?
C1 C6 C11 C14 -83.5(2) . . . . ?
C7 C6 C11 C14 64.45(18) . . . . ?
Ti1 C6 C11 C14 -146.11(12) . . . . ?
C1 C6 C11 Ti1 62.66(15) . . . . ?
C7 C6 C11 Ti1 -149.44(19) . . . . ?
C9 C10 C11 C6 57.0(2) . . . . ?
C9 C10 C11 C14 -59.89(19) . . . . ?
C9 C10 C11 Ti1 99.77(14) . . . . ?
C6 C7 C12 C15 60.1(2) . . . . ?
C8 C7 C12 C15 -60.5(2) . . . . ?
C8 C9 C13 C15 60.1(2) . . . . ?
C10 C9 C13 C15 -59.4(2) . . . . ?
C6 C11 C14 C15 -59.88(19) . . . . ?
C10 C11 C14 C15 60.1(2) . . . . ?
Ti1 C11 C14 C15 -91.39(19) . . . . ?
C11 C14 C15 C13 -60.5(2) . . . . ?
C11 C14 C15 C12 59.2(2) . . . . ?
C9 C13 C15 C14 60.1(2) . . . . ?
C9 C13 C15 C12 -60.5(2) . . . . ?
C7 C12 C15 C14 -59.4(2) . . . . ?
C7 C12 C15 C13 60.7(2) . . . . ?
C20 C16 C17 C18 -3.3(2) . . . . ?
C21 C16 C17 C18 174.21(16) . . . . ?
Ti1 C16 C17 C18 -64.63(12) . . . . ?
C20 C16 C17 Ti1 61.33(12) . . . . ?
C21 C16 C17 Ti1 -121.16(17) . . . . ?
C16 C17 C18 C19 3.0(2) . . . . ?
Ti1 C17 C18 C19 -64.96(13) . . . . ?
C16 C17 C18 Ti1 67.99(13) . . . . ?
C17 C18 C19 C20 -1.6(2) . . . . ?
Ti1 C18 C19 C20 -67.56(13) . . . . ?
C17 C18 C19 Ti1 65.99(13) . . . . ?
C17 C16 C20 C19 2.4(2) . . . . ?
C21 C16 C20 C19 -175.01(17) . . . . ?
Ti1 C16 C20 C19 63.17(12) . . . . ?
C17 C16 C20 Ti1 -60.82(12) . . . . ?
C21 C16 C20 Ti1 121.82(18) . . . . ?
C18 C19 C20 C16 -0.5(2) . . . . ?
Ti1 C19 C20 C16 -66.60(13) . . . . ?
C18 C19 C20 Ti1 66.10(13) . . . . ?
C20 C16 C21 C22 -5.8(3) . . . . ?
C17 C16 C21 C22 177.28(16) . . . . ?
Ti1 C16 C21 C22 88.05(18) . . . . ?
C20 C16 C21 C26 119.5(2) . . . . ?
C17 C16 C21 C26 -57.4(2) . . . . ?
Ti1 C16 C21 C26 -146.68(13) . . . . ?
C20 C16 C21 Ti1 -93.8(2) . . . . ?
C17 C16 C21 Ti1 89.2(2) . . . . ?
C16 C21 C22 C23 -169.63(15) . . . . ?
C26 C21 C22 C23 63.21(19) . . . . ?
Ti1 C21 C22 C23 -133.50(12) . . . . ?
C16 C21 C22 C27 70.5(2) . . . . ?
C26 C21 C22 C27 -56.65(19) . . . . ?
Ti1 C21 C22 C27 106.64(13) . . . . ?
C21 C22 C23 C24 -62.1(2) . . . . ?
C27 C22 C23 C24 59.4(2) . . . . ?
C22 C23 C24 C25 60.4(2) . . . . ?
C22 C23 C24 C28 -59.2(2) . . . . ?
C28 C24 C25 C26 60.9(2) . . . . ?
C23 C24 C25 C26 -59.0(2) . . . . ?
C24 C25 C26 C29 -60.3(2) . . . . ?
C24 C25 C26 C21 60.1(2) . . . . ?
C16 C21 C26 C29 -71.53(19) . . . . ?
C22 C21 C26 C29 57.20(19) . . . . ?
Ti1 C21 C26 C29 -98.81(18) . . . . ?
C16 C21 C26 C25 168.72(15) . . . . ?
C22 C21 C26 C25 -62.55(19) . . . . ?
Ti1 C21 C26 C25 141.45(14) . . . . ?
C23 C22 C27 C30 -60.3(2) . . . . ?
C21 C22 C27 C30 58.5(2) . . . . ?
C25 C24 C28 C30 -60.2(2) . . . . ?
C23 C24 C28 C30 59.7(2) . . . . ?
C25 C26 C29 C30 58.9(2) . . . . ?
C21 C26 C29 C30 -60.42(19) . . . . ?
C22 C27 C30 C29 -59.4(2) . . . . ?
C22 C27 C30 C28 60.8(2) . . . . ?
C26 C29 C30 C27 61.0(2) . . . . ?
C26 C29 C30 C28 -58.7(2) . . . . ?
C24 C28 C30 C27 -60.4(2) . . . . ?
C24 C28 C30 C29 59.1(2) . . . . ?
C32 N3 C31 N1 179.04(17) . . . . ?
C32 N3 C31 S1 0.0(3) . . . . ?
N2 N1 C31 N3 2.3(2) . . . . ?
Ti1 N1 C31 N3 -178.18(15) . . . . ?
N2 N1 C31 S1 -178.59(11) . . . . ?
Ti1 N1 C31 S1 0.94(14) . . . . ?
N2 N1 C31 Ti1 -179.53(17) . . . . ?
Ti1 S1 C31 N3 178.32(16) . . . . ?
Ti1 S1 C31 N1 -0.79(11) . . . . ?
N1 N2 C33 C34 -170.21(15) . . . . ?
Ti1 N2 C33 C34 -169.92(14) . . . . ?
N1 N2 C33 Ti1 -0.29(11) . . . . ?
C38 N4 C34 C35 0.3(3) . . . . ?
C38 N4 C34 C33 -176.19(17) . . . . ?
N2 C33 C34 N4 -176.22(16) . . . . ?
Ti1 C33 C34 N4 62.3(7) . . . . ?
N2 C33 C34 C35 7.3(3) . . . . ?
Ti1 C33 C34 C35 -114.2(6) . . . . ?
N4 C34 C35 C36 -1.7(3) . . . . ?
C33 C34 C35 C36 174.58(18) . . . . ?
C34 C35 C36 C37 1.7(3) . . . . ?
C35 C36 C37 C38 -0.4(3) . . . . ?
C34 N4 C38 C37 1.1(3) . . . . ?
C36 C37 C38 N4 -1.1(3) . . . . ?
C44 C39 C40 C41 -0.6(4) . . . . ?
C39 C40 C41 C42 0.9(4) . . . . ?
C40 C41 C42 C43 -0.4(4) . . . . ?
C41 C42 C43 C44 -0.5(4) . . . . ?
C40 C39 C44 C43 -0.2(4) . . . . ?
C42 C43 C44 C39 0.8(4) . . . . ?
